data_4030511
loop_
_publ_author_name
'Darriet, J.'
'Bontchev, R.'
'Dussarrat, C.'
'Weill, F.'
'Darriet, B.'

_publ_section_title
;
 The system BaRuO3-BaBiO3. I. Crystal structures of BaRu2BiO9 and
 Ba2RuxBi2-xO6 (0<x<=0.67)
;
_journal_name_full 'European Journal of Solid State and Inorganic Chemistry'
_journal_page_first 273
_journal_page_last 286
_journal_volume 30
_journal_year 1993
_chemical_formula_sum 'Ba2 Bi1.33 O6 Ru0.67'
_chemical_formula_weight 716.311
_space_group_IT_number 12
_symmetry_cell_setting monoclinic
_symmetry_Int_Tables_number 12
_symmetry_space_group_name_Hall '-I 2y'
_symmetry_space_group_name_H-M 'I 1 2/m 1'
_cell_angle_alpha 90.
_cell_angle_beta 90.314(4)
_cell_angle_gamma 90.
_cell_formula_units_Z 2
_cell_length_a 6.0356(4)
_cell_length_b 6.0480(4)
_cell_length_c 8.5556(6)
_cell_volume 312.30(4)
_diffrn_ambient_temperature 293
_diffrn_radiation_probe x-ray
_diffrn_radiation_type CuK\a
_diffrn_radiation_wavelength 1.5418
_exptl_crystal_density_diffrn 7.621
_pd_proc_ls_prof_R_factor 0.0833
_pd_proc_ls_prof_wR_factor 0.1158
_refine_ls_R_I_factor 0.0368
_cod_data_source_file EJSSIC-1993-30-273-286-2.cif
_cod_data_source_block Ba2Rux
_cod_original_sg_symbol_H-M 'I 2/m'
_cod_database_code 4030511

loop_
_symmetry_equiv_pos_site_id
_symmetry_equiv_pos_as_xyz
1 x,y,z
2 -x,y,-z
3 -x,-y,-z
4 x,-y,z
5 1/2+x,1/2+y,1/2+z
6 1/2-x,1/2+y,1/2-z
7 1/2-x,1/2-y,1/2-z
8 1/2+x,1/2-y,1/2+z

loop_
_atom_site_label
_atom_site_type_symbol
_atom_site_thermal_displace_type
_atom_site_fract_x
_atom_site_fract_y
_atom_site_fract_z
_atom_site_occupancy
_atom_site_U_iso_or_equiv
Bi2 Bi Uiso 0.00000 0.00000 0.00000 1.000 0.0017(8)
Bi1 Bi Uiso 0.00000 0.00000 0.50000 0.333 0.0019(9)
Ru Ru Uiso 0.00000 0.00000 0.50000 0.667 0.0019(9)
O1 O Uiso -0.042(6) 0.00000 0.272(5) 1.000 0.014(6)
O2 O Uiso 0.259(4) 0.279(6) 0.036(3) 1.000 0.014(6)
Ba Ba Uiso 0.4990(10) 0.00000 0.2530(10) 1.000 0.0079(4)

loop_
_atom_type_symbol
_atom_type_description
_atom_type_scat_dispersion_real
_atom_type_scat_dispersion_imag
_atom_type_scat_source
Ba Ba -1.0456 8.4617 ' International Tables Vol C Tables 4.2.6.8 and 6.1.1.4'
Bi Bi -4.0111 8.9310 ' International Tables Vol C Tables 4.2.6.8 and 6.1.1.4'
O O 0.0492 0.0322 ' International Tables Vol C Tables 4.2.6.8 and 6.1.1.4'
Ru Ru 0.0552 3.2960 ' International Tables Vol C Tables 4.2.6.8 and 6.1.1.4'

loop_
_geom_angle_atom_site_label_1
_geom_angle_atom_site_label_2
_geom_angle_atom_site_label_3
_geom_angle
_geom_angle_site_symmetry_1
_geom_angle_site_symmetry_3
_geom_angle_publ_flag
O1 Bi1 O1 180.00 . 2_556 yes
O1 Bi1 O2 93.6(11) . 5_445 yes
O1 Bi1 O2 86.4(11) . 6_545 yes
O1 Bi1 O2 86.4(11) . 7_555 yes
O1 Bi1 O2 93.6(11) . 8_455 yes
O1 Bi1 O2 86.4(11) 2_556 5_445 yes
O1 Bi1 O2 93.6(11) 2_556 6_545 yes
O1 Bi1 O2 93.6(11) 2_556 7_555 yes
O1 Bi1 O2 86.4(11) 2_556 8_455 yes
O2 Bi1 O2 96.2(13) 5_445 6_545 yes
O2 Bi1 O2 180.00 5_445 7_555 yes
O2 Bi1 O2 83.9(13) 5_445 8_455 yes
O2 Bi1 O2 83.9(13) 6_545 7_555 yes
O2 Bi1 O2 180.00 6_545 8_455 yes
O2 Bi1 O2 96.2(13) 7_555 8_455 yes
O1 Bi2 O2 86.8(9) . . yes
O1 Bi2 O1 180.00 . 2_555 yes
O1 Bi2 O2 93.2(9) . 2_555 yes
O1 Bi2 O2 93.2(9) . 3_555 yes
O1 Bi2 O2 86.8(9) . 4_555 yes
O1 Bi2 O2 93.2(9) 2_555 . yes
O2 Bi2 O2 86.7(11) . 2_555 yes
O2 Bi2 O2 180.00 . 3_555 yes
O2 Bi2 O2 93.4(11) . 4_555 yes
O1 Bi2 O2 86.8(9) 2_555 2_555 yes
O1 Bi2 O2 86.8(9) 2_555 3_555 yes
O1 Bi2 O2 93.2(9) 2_555 4_555 yes
O2 Bi2 O2 93.4(11) 2_555 3_555 yes
O2 Bi2 O2 180.00 2_555 4_555 yes
O2 Bi2 O2 86.7(11) 3_555 4_555 yes
O1 Ru O1 180.00 . 2_556 yes
O1 Ru O2 93.6(11) . 5_445 yes
O1 Ru O2 86.4(11) . 6_545 yes
O1 Ru O2 86.4(11) . 7_555 yes
O1 Ru O2 93.6(11) . 8_455 yes
O1 Ru O2 86.4(11) 2_556 5_445 yes
O1 Ru O2 93.6(11) 2_556 6_545 yes
O1 Ru O2 93.6(11) 2_556 7_555 yes
O1 Ru O2 86.4(11) 2_556 8_455 yes
O2 Ru O2 96.2(13) 5_445 6_545 yes
O2 Ru O2 180.00 5_445 7_555 yes
O2 Ru O2 83.9(13) 5_445 8_455 yes
O2 Ru O2 83.9(13) 6_545 7_555 yes
O2 Ru O2 180.00 6_545 8_455 yes
O2 Ru O2 96.2(13) 7_555 8_455 yes
Bi1 O1 Bi2 166.4(19) . . yes
Bi2 O1 Ru 166.4(19) . . yes
Bi1 O2 Bi2 162.9(14) 5_554 . yes

loop_
_geom_bond_atom_site_label_1
_geom_bond_atom_site_label_2
_geom_bond_distance
_geom_bond_site_symmetry_2
_geom_bond_publ_flag
Bi1 O1 1.97(4) 2_556 yes
Bi1 O2 2.00(3) 5_445 yes
Bi1 O2 2.00(3) 6_545 yes
Bi1 O2 2.00(3) 7_555 yes
Bi1 O2 2.00(3) 8_455 yes
Bi1 O1 1.97(4) . yes
Bi2 O2 2.32(3) 4_555 yes
Bi2 O1 2.34(4) . yes
Bi2 O2 2.32(3) . yes
Bi2 O1 2.34(4) 2_555 yes
Bi2 O2 2.32(3) 2_555 yes
Bi2 O2 2.32(3) 3_555 yes
Ru O1 1.97(4) . yes
Ru O1 1.97(4) 2_556 yes
Ru O2 2.00(3) 5_445 yes
Ru O2 2.00(3) 6_545 yes
Ru O2 2.00(3) 7_555 yes
Ru O2 2.00(3) 8_455 yes
